data_4104951
loop_
_publ_author_name
'Suzanne M. Neville'
'Gregory J. Halder'
'Karena W. Chapman'
'Martin B. Duriska'
'Boujemaa Moubaraki'
'Keith S. Murray'
'Cameron J. Kepert'

_publ_contact_author_address
; 
School of Chemistry
University of Sydney
NSW 2006
Australia
;
_publ_contact_author_email c.kepert@chem.usyd.edu.au
_publ_contact_author_fax +61-2-9351-3329
_publ_contact_author_name 'Prof. Cameron J. Kepert'
_publ_contact_author_phone +61-2-9351-5741
_publ_section_title
;
 Guest Tunable Structure and Spin Crossover Properties in a Nanoporous
 Coordination Framework Material
;
_journal_name_full 'Journal of the American Chemical Society'
_journal_page_first 12106
_journal_page_last 12108
_journal_paper_doi 10.1021/ja905360g
_journal_volume 131
_journal_year 2009
_chemical_formula_moiety 'C30 H32 Fe N6 O4 S2, 2(C2 N)'
_chemical_formula_sum 'C34 H32 Fe N8 O4 S2'
_chemical_formula_weight 736.65
_chemical_name_common SCOF-2(Acn)as
_space_group_IT_number 130
_symmetry_cell_setting tetragonal
_symmetry_space_group_name_Hall '-P 4a 2ac'
_symmetry_space_group_name_H-M 'P 4/n c c :2'
_atom_sites_solution_hydrogens geom
_atom_sites_solution_primary direct
_atom_sites_solution_secondary difmap
_audit_creation_method SHELXL-97
_cell_angle_alpha 90.00
_cell_angle_beta 90.00
_cell_angle_gamma 90.00
_cell_formula_units_Z 4
_cell_length_a 14.6829(10)
_cell_length_b 14.6829(10)
_cell_length_c 17.920(3)
_cell_measurement_reflns_used 111
_cell_measurement_temperature 200(2)
_cell_measurement_theta_max 18.0935
_cell_measurement_theta_min 2.7735
_cell_volume 3863.3(7)
_computing_cell_refinement 'SMART (BrukerAXS, 1997)'
_computing_data_collection 'SMART (BrukerAXS, 1997)'
_computing_data_reduction 'SAINT+ (BrukerAXS, 1997)'
_computing_molecular_graphics 'MERCURY 1.4 (Bruno et al., 2002)'
_computing_publication_material 'XCIF V6.12 (BrukerAXS, 2001).'
_computing_structure_refinement X-SEED
_computing_structure_solution 'SHELXS86 (Sheldrick, 1990)'
_diffrn_ambient_temperature 200(2)
_diffrn_measured_fraction_theta_full 1.000
_diffrn_measured_fraction_theta_max 1.000
_diffrn_measurement_device_type 'Bruker SMART 1000'
_diffrn_measurement_method \w
_diffrn_radiation_monochromator graphite
_diffrn_radiation_source 'fine-focus sealed tube'
_diffrn_radiation_type MoK\a
_diffrn_radiation_wavelength 0.71073
_diffrn_reflns_av_R_equivalents 0.0646
_diffrn_reflns_av_sigmaI/netI 0.0669
_diffrn_reflns_limit_h_max 15
_diffrn_reflns_limit_h_min -15
_diffrn_reflns_limit_k_max 15
_diffrn_reflns_limit_k_min -15
_diffrn_reflns_limit_l_max 19
_diffrn_reflns_limit_l_min -19
_diffrn_reflns_number 1274
_diffrn_reflns_theta_full 22.52
_diffrn_reflns_theta_max 22.52
_diffrn_reflns_theta_min 1.96
_diffrn_standards_decay_% 0
_diffrn_standards_interval_count 0
_diffrn_standards_interval_time 0
_diffrn_standards_number 0
_exptl_absorpt_coefficient_mu 0.544
_exptl_absorpt_correction_T_max 0.8760
_exptl_absorpt_correction_T_min 0.8671
_exptl_absorpt_correction_type empirical
_exptl_absorpt_process_details sadabs
_exptl_crystal_colour yellow
_exptl_crystal_density_diffrn 1.267
_exptl_crystal_description rod
_exptl_crystal_F_000 1528
_exptl_crystal_size_max 0.27
_exptl_crystal_size_mid 0.25
_exptl_crystal_size_min 0.25
_refine_diff_density_max 0.800
_refine_diff_density_min -0.555
_refine_diff_density_rms 0.114
_refine_ls_extinction_method none
_refine_ls_goodness_of_fit_ref 1.092
_refine_ls_hydrogen_treatment constr
_refine_ls_matrix_type full
_refine_ls_number_parameters 116
_refine_ls_number_reflns 1274
_refine_ls_number_restraints 10
_refine_ls_restrained_S_all 1.093
_refine_ls_R_factor_all 0.1699
_refine_ls_R_factor_gt 0.0779
_refine_ls_shift/su_max 0.000
_refine_ls_shift/su_mean 0.000
_refine_ls_structure_factor_coef Fsqd
_refine_ls_weighting_details 'calc w=1/[\s^2^(Fo^2^)+(0.1504P)^2^+33.9132P] where P=(Fo^2^+2Fc^2^)/3'
_refine_ls_weighting_scheme calc
_refine_ls_wR_factor_gt 0.2040
_refine_ls_wR_factor_ref 0.3215
_reflns_number_gt 645
_reflns_number_total 1274
_reflns_threshold_expression >2sigma(I)
_cod_data_source_file ja905360g_si_001_2.cif
_cod_data_source_block SCOF-2(Acn)as
_cod_original_cell_volume 3863.2(7)
_cod_original_sg_symbol_H-M 'P 4/n c c'
_cod_database_code 4104951

loop_
_symmetry_equiv_pos_as_xyz
'x, y, z'
'-y+1/2, x, z'
'-x+1/2, -y+1/2, z'
'y, -x+1/2, z'
'x+1/2, -y, -z+1/2'
'-x, y+1/2, -z+1/2'
'y+1/2, x+1/2, -z+1/2'
'-y, -x, -z+1/2'
'-x, -y, -z'
'y-1/2, -x, -z'
'x-1/2, y-1/2, -z'
'-y, x-1/2, -z'
'-x-1/2, y, z-1/2'
'x, -y-1/2, z-1/2'
'-y-1/2, -x-1/2, z-1/2'
'y, x, z-1/2'

loop_
_atom_site_label
_atom_site_type_symbol
_atom_site_fract_x
_atom_site_fract_y
_atom_site_fract_z
_atom_site_U_iso_or_equiv
_atom_site_adp_type
_atom_site_occupancy
_atom_site_symmetry_multiplicity
_atom_site_calc_flag
_atom_site_refinement_flags
Fe1 Fe 0.7500 0.2500 0.7500 0.0241(9) Uani 1 4 d S
S1 S 0.5153(3) 0.4847(3) 0.7500 0.137(4) Uani 1 2 d S
C1 C 0.5940(8) 0.4060(8) 0.7500 0.045(4) Uani 1 2 d S
N1 N 0.6481(6) 0.3519(6) 0.7500 0.035(3) Uani 1 2 d S
N10 N 0.6731(6) 0.1784(6) 0.6618(4) 0.030(2) Uani 1 1 d .
C10 C 0.7127(9) 0.1355(9) 0.6046(7) 0.055(4) Uani 1 1 d .
H10 H 0.7774 0.1328 0.6037 0.066 Uiso 1 1 calc R
C11 C 0.6663(9) 0.0953(9) 0.5474(7) 0.058(4) Uani 1 1 d .
H11 H 0.6994 0.0686 0.5074 0.069 Uiso 1 1 calc R
C12 C 0.5754(9) 0.0927(8) 0.5465(6) 0.046(3) Uani 1 1 d .
C13 C 0.5307(9) 0.1432(9) 0.6024(7) 0.060(4) Uani 1 1 d .
H13 H 0.4663 0.1491 0.6020 0.072 Uiso 1 1 calc R
C14 C 0.5817(9) 0.1837(9) 0.6577(7) 0.059(4) Uani 1 1 d .
H14 H 0.5506 0.2173 0.6951 0.071 Uiso 1 1 calc R
C15 C 0.5205(9) 0.0438(9) 0.4861(6) 0.055(4) Uani 1 1 d .
O16 O 0.5822(7) 0.0277(8) 0.4269(5) 0.100(4) Uani 1 1 d .
H16 H 0.5530 0.0155 0.3878 0.150 Uiso 1 1 calc R
C16 C 0.4460(12) 0.1047(10) 0.4547(8) 0.089(5) Uani 1 1 d .
H16A H 0.4130 0.0720 0.4154 0.134 Uiso 1 1 calc R
H16B H 0.4733 0.1600 0.4338 0.134 Uiso 1 1 calc R
H16C H 0.4036 0.1213 0.4947 0.134 Uiso 1 1 calc R
C61 C 0.2500 0.2500 0.861(8) 0.58(8) Uiso 1 4 d SDU
C50 C 0.2500 0.2500 0.664(6) 0.62(6) Uiso 1 4 d SDU
N60 N 0.381(10) 0.255(17) 0.772(9) 0.45(9) Uiso 0.25 1 d PDU
C51 C 0.2500 0.2500 0.742(6) 0.64(6) Uiso 1 4 d SDU
N50 N 0.2500 0.2500 0.603(6) 0.60(6) Uiso 1 4 d SDU
C60 C 0.334(16) 0.24(3) 0.821(12) 0.57(8) Uiso 0.25 1 d PDU

loop_
_atom_site_aniso_label
_atom_site_aniso_U_11
_atom_site_aniso_U_22
_atom_site_aniso_U_33
_atom_site_aniso_U_23
_atom_site_aniso_U_13
_atom_site_aniso_U_12
Fe1 0.0277(11) 0.0277(11) 0.0167(14) 0.000 0.000 -0.0054(13)
S1 0.191(6) 0.191(6) 0.029(2) -0.010(3) -0.010(3) 0.147(7)
C1 0.059(7) 0.059(7) 0.016(7) -0.005(6) -0.005(6) 0.028(10)
N1 0.037(4) 0.037(4) 0.032(7) 0.001(5) 0.001(5) 0.001(6)
N10 0.036(6) 0.031(6) 0.023(4) 0.000(4) -0.001(4) -0.009(4)
C10 0.041(7) 0.074(10) 0.050(8) -0.014(8) 0.002(7) -0.005(7)
C11 0.058(9) 0.065(9) 0.050(8) -0.016(7) 0.003(7) -0.005(7)
C12 0.064(9) 0.053(8) 0.022(6) -0.004(6) -0.003(6) -0.033(7)
C13 0.054(9) 0.068(10) 0.059(8) -0.009(8) -0.016(7) -0.007(7)
C14 0.053(9) 0.077(10) 0.048(8) -0.025(7) 0.001(7) -0.016(8)
C15 0.071(9) 0.062(9) 0.032(7) 0.004(6) -0.006(6) -0.046(7)
O16 0.109(9) 0.160(11) 0.032(5) -0.023(6) 0.008(5) -0.090(8)
C16 0.131(14) 0.066(10) 0.071(10) -0.001(9) -0.053(11) -0.024(10)

loop_
_atom_type_symbol
_atom_type_description
_atom_type_scat_dispersion_real
_atom_type_scat_dispersion_imag
_atom_type_scat_source
C C 0.0033 0.0016 'International Tables Vol C Tables 4.2.6.8 and 6.1.1.4'
H H 0.0000 0.0000 'International Tables Vol C Tables 4.2.6.8 and 6.1.1.4'
N N 0.0061 0.0033 'International Tables Vol C Tables 4.2.6.8 and 6.1.1.4'
O O 0.0106 0.0060 'International Tables Vol C Tables 4.2.6.8 and 6.1.1.4'
S S 0.1246 0.1234 'International Tables Vol C Tables 4.2.6.8 and 6.1.1.4'
Fe Fe 0.3463 0.8444 'International Tables Vol C Tables 4.2.6.8 and 6.1.1.4'

loop_
_geom_angle_atom_site_label_1
_geom_angle_atom_site_label_2
_geom_angle_atom_site_label_3
_geom_angle
_geom_angle_site_symmetry_1
_geom_angle_site_symmetry_3
N1 Fe1 N1 179.998(2) 3_655 .
N1 Fe1 N10 91.4(2) 3_655 8_666
N1 Fe1 N10 88.6(2) . 8_666
N1 Fe1 N10 91.4(2) 3_655 .
N1 Fe1 N10 88.6(2) . .
N10 Fe1 N10 177.2(5) 8_666 .
N1 Fe1 N10 88.6(2) 3_655 7_546
N1 Fe1 N10 91.4(2) . 7_546
N10 Fe1 N10 88.6(4) 8_666 7_546
N10 Fe1 N10 91.5(4) . 7_546
N1 Fe1 N10 88.6(2) 3_655 3_655
N1 Fe1 N10 91.4(2) . 3_655
N10 Fe1 N10 91.5(4) 8_666 3_655
N10 Fe1 N10 88.6(4) . 3_655
N10 Fe1 N10 177.2(5) 7_546 3_655
N1 C1 S1 179.989(2) . .
C1 N1 Fe1 179.991(2) . .
C10 N10 C14 114.9(9) . .
C10 N10 Fe1 123.4(8) . .
C14 N10 Fe1 121.4(7) . .
N10 C10 C11 124.2(12) . .
N10 C10 H10 117.9 . .
C11 C10 H10 117.9 . .
C12 C11 C10 121.3(12) . .
C12 C11 H11 119.3 . .
C10 C11 H11 119.3 . .
C11 C12 C13 116.3(11) . .
C11 C12 C15 123.3(12) . .
C13 C12 C15 120.4(12) . .
C14 C13 C12 119.1(12) . .
C14 C13 H13 120.5 . .
C12 C13 H13 120.5 . .
N10 C14 C13 123.7(12) . .
N10 C14 H14 118.1 . .
C13 C14 H14 118.1 . .
O16 C15 C15 111.2(14) . 9_656
O16 C15 C16 106.4(11) . .
C15 C15 C16 109.7(14) 9_656 .
O16 C15 C12 105.8(10) . .
C15 C15 C12 112.1(11) 9_656 .
C16 C15 C12 111.4(11) . .
C15 O16 H16 109.5 . .
C15 C16 H16A 109.5 . .
C15 C16 H16B 109.5 . .
H16A C16 H16B 109.5 . .
C15 C16 H16C 109.5 . .
H16A C16 H16C 109.5 . .
H16B C16 H16C 109.5 . .
N50 C50 C51 180.00(5) . .
N60 C60 C61 153.00 . .

loop_
_geom_bond_atom_site_label_1
_geom_bond_atom_site_label_2
_geom_bond_distance
_geom_bond_site_symmetry_2
Fe1 N1 2.116(14) 3_655
Fe1 N1 2.116(13) .
Fe1 N10 2.209(7) 8_666
Fe1 N10 2.209(7) .
Fe1 N10 2.209(7) 7_546
Fe1 N10 2.210(7) 3_655
S1 C1 1.635(18) .
C1 N1 1.122(18) .
N10 C10 1.337(14) .
N10 C14 1.346(15) .
C10 C11 1.364(17) .
C10 H10 0.9500 .
C11 C12 1.337(16) .
C11 H11 0.9500 .
C12 C13 1.408(17) .
C12 C15 1.529(15) .
C13 C14 1.377(17) .
C13 H13 0.9500 .
C14 H14 0.9500 .
C15 O16 1.415(15) .
C15 C15 1.51(2) 9_656
C15 C16 1.520(19) .
O16 H16 0.8400 .
C16 H16A 0.9800 .
C16 H16B 0.9800 .
C16 H16C 0.9800 .
C61 C60 1.44(3) 3
C61 C60 1.44(3) 2
C61 C60 1.44(3) .
C61 C60 1.44(3) 4
C50 N50 1.09(15) .
C50 C51 1.40(15) .
N60 C60 1.15(2) .

loop_
_geom_hbond_atom_site_label_D
_geom_hbond_atom_site_label_H
_geom_hbond_atom_site_label_A
_geom_hbond_distance_DH
_geom_hbond_distance_HA
_geom_hbond_distance_DA
_geom_hbond_angle_DHA
_geom_hbond_site_symmetry_A
O16 H16 S1 0.84 2.53 3.323(9) 157.6 12_656

loop_
_geom_torsion_atom_site_label_1
_geom_torsion_atom_site_label_2
_geom_torsion_atom_site_label_3
_geom_torsion_atom_site_label_4
_geom_torsion
_geom_torsion_site_symmetry_3
_geom_torsion_site_symmetry_4
C14 N10 N10 C14 96.5(14) 7_546 7_546
